data_2008169
loop_
_publ_author_name
'Rodr\'iguez-Mart\'in, Yolanda'
'Gonz\'alez-Platas, Javier'
'Ruiz-P\'erez, Catalina'

_publ_section_title
;Aquabis(2,2'-bipyridine-<i>N</i>,<i>N</i>')(perchlorato-<i>O</i>)manganese(II)
 perchlorate
;
_journal_issue 2
_journal_name_full 'Acta Crystallographica Section C'
_journal_page_first 186
_journal_page_last 188
_journal_paper_doi 10.1107/S0108270198012049
_journal_volume 55
_journal_year 1999
_chemical_formula_iupac '[Mn (C10 H8 N2)2 (Cl O4) (H2 O)] Cl O4'
_chemical_formula_sum 'C20 H18 Cl2 Mn N4 O9'
_chemical_formula_weight 584.22
_chemical_name_systematic
;
Aquabis(2,2'-bipyridine-N,N')(perchlorato-O)-manganese(II) perchlorate
;
_space_group_IT_number 14
_symmetry_cell_setting monoclinic
_symmetry_space_group_name_Hall '-P 2yn'
_symmetry_space_group_name_H-M 'P 1 21/n 1'
_cell_angle_alpha 90.00
_cell_angle_beta 98.63(4)
_cell_angle_gamma 90.00
_cell_formula_units_Z 4
_cell_length_a 8.744(4)
_cell_length_b 14.219(7)
_cell_length_c 19.552(9)
_cell_measurement_reflns_used 20
_cell_measurement_temperature 293.0(10)
_cell_measurement_theta_max 25
_cell_measurement_theta_min 5
_cell_volume 2403(2)
_computing_cell_refinement DIF4
_computing_data_collection 'DIF4 (Stoe & Cie, 1992a)'
_computing_data_reduction 'REDU4 (Stoe & Cie, 1992b)'
_computing_molecular_graphics 'PLATON (Spek, 1990)'
_computing_publication_material 'PARST95 (Nardelli, 1995)'
_computing_structure_refinement SHELXL93
_computing_structure_solution 'SHELXS86 (Sheldrick, 1990)'
_diffrn_ambient_temperature 293.0(10)
_diffrn_measured_fraction_theta_full 0.971
_diffrn_measured_fraction_theta_max 0.971
_diffrn_measurement_device_type 'Siemens AED'
_diffrn_measurement_method \w/2\q
_diffrn_radiation_monochromator graphite
_diffrn_radiation_source 'fine-focus sealed tube'
_diffrn_radiation_type CuK\a
_diffrn_radiation_wavelength 1.54179
_diffrn_reflns_av_R_equivalents 0.058
_diffrn_reflns_av_sigmaI/netI 0.040
_diffrn_reflns_limit_h_max 0
_diffrn_reflns_limit_h_min -10
_diffrn_reflns_limit_k_max 17
_diffrn_reflns_limit_k_min 0
_diffrn_reflns_limit_l_max 23
_diffrn_reflns_limit_l_min -23
_diffrn_reflns_number 4741
_diffrn_reflns_theta_max 69.85
_diffrn_reflns_theta_min 3.86
_diffrn_standards_decay_% '< 5'
_diffrn_standards_interval_time '120 min'
_diffrn_standards_number 2
_exptl_absorpt_coefficient_mu 7.043
_exptl_absorpt_correction_T_max 0.205
_exptl_absorpt_correction_T_min 0.107
_exptl_absorpt_correction_type numerical
_exptl_absorpt_process_details '(NEWCORR; Gonz\'alez-Platas & Ruiz-P\'erez, 1997)'
_exptl_crystal_colour yellow
_exptl_crystal_density_diffrn 1.615
_exptl_crystal_density_meas ?
_exptl_crystal_description prism
_exptl_crystal_F_000 1188
_exptl_crystal_size_max 0.30
_exptl_crystal_size_mid 0.22
_exptl_crystal_size_min 0.18
_refine_diff_density_max 0.579
_refine_diff_density_min -0.716
_refine_ls_extinction_method none
_refine_ls_goodness_of_fit_ref 1.079
_refine_ls_hydrogen_treatment mixed
_refine_ls_matrix_type full
_refine_ls_number_parameters 326
_refine_ls_number_reflns 4429
_refine_ls_number_restraints 0
_refine_ls_restrained_S_all 1.079
_refine_ls_R_factor_all 0.121
_refine_ls_R_factor_gt 0.068
_refine_ls_shift/su_max <0.001
_refine_ls_shift/su_mean 0.000
_refine_ls_structure_factor_coef Fsqd
_refine_ls_weighting_details 'calc w = 1/[\s^2^(Fo^2^)+(0.1141P)^2^+1.2013P] where P=(Fo^2^+2Fc^2^)/3'
_refine_ls_weighting_scheme calc
_refine_ls_wR_factor_ref 0.211
_reflns_number_gt 2546
_reflns_number_total 4429
_reflns_threshold_expression 'I > 2\s(I)'
_cod_data_source_file ln1066.cif
_cod_data_source_block new196
_cod_depositor_comments
;
The following automatic conversions were performed:

'_exptl_crystal_density_meas' value 'not measured' was changed to '?'
- the value is perceived as not measured.

Automatic conversion script
Id: cif_fix_values 3008 2015-01-20 13:52:24Z robertas 
;
_cod_original_sg_symbol_H-M 'P 21/n'
_cod_database_code 2008169

loop_
_symmetry_equiv_pos_as_xyz
'x, y, z'
'-x+1/2, y+1/2, -z+1/2'
'-x, -y, -z'
'x-1/2, -y-1/2, z-1/2'

loop_
_atom_site_label
_atom_site_fract_x
_atom_site_fract_y
_atom_site_fract_z
_atom_site_U_iso_or_equiv
_atom_site_adp_type
_atom_site_calc_flag
_atom_site_refinement_flags
_atom_site_occupancy
_atom_site_disorder_assembly
_atom_site_disorder_group
_atom_site_type_symbol
Mn1 0.11738(10) 0.21458(7) 0.09848(4) 0.0665(3) Uani d . 1 . . Mn
Cl1 0.20005(16) 0.11338(11) -0.05019(7) 0.0731(4) Uani d . 1 . . Cl
Cl2 0.0032(2) 0.01093(14) 0.30597(8) 0.0887(5) Uani d . 1 . . Cl
N1 0.0745(5) 0.2894(3) 0.1939(2) 0.0677(11) Uani d . 1 . . N
N2 0.3397(5) 0.2117(3) 0.1704(2) 0.0691(12) Uani d . 1 . . N
N3 -0.1139(5) 0.2329(3) 0.0345(2) 0.0684(12) Uani d . 1 . . N
N4 0.1354(5) 0.3377(3) 0.0301(2) 0.0655(11) Uani d . 1 . . N
C1 -0.0591(7) 0.3272(5) 0.2033(3) 0.0809(16) Uani d . 1 . . C
H1 -0.1449 0.3171 0.1697 0.097 Uiso calc R 1 . . H
C2 -0.0777(9) 0.3806(5) 0.2600(4) 0.097(2) Uani d . 1 . . C
H2 -0.1736 0.4055 0.2652 0.116 Uiso calc R 1 . . H
C3 0.0481(10) 0.3958(6) 0.3083(4) 0.099(2) Uani d . 1 . . C
H3 0.0401 0.4328 0.3469 0.118 Uiso calc R 1 . . H
C4 0.1871(9) 0.3566(5) 0.3001(3) 0.0857(19) Uani d . 1 . . C
H4 0.2737 0.3666 0.3332 0.103 Uiso calc R 1 . . H
C5 0.1986(7) 0.3023(4) 0.2428(3) 0.0647(13) Uani d . 1 . . C
C6 0.3416(6) 0.2543(4) 0.2315(3) 0.0633(13) Uani d . 1 . . C
C7 0.4720(7) 0.2491(5) 0.2816(3) 0.0810(17) Uani d . 1 . . C
H7 0.4735 0.2801 0.3236 0.097 Uiso calc R 1 . . H
C8 0.5959(8) 0.1996(5) 0.2695(3) 0.0852(19) Uani d . 1 . . C
H8 0.6827 0.1958 0.3033 0.102 Uiso calc R 1 . . H
C9 0.5947(8) 0.1549(5) 0.2078(4) 0.0897(19) Uani d . 1 . . C
H9 0.6795 0.1202 0.1986 0.108 Uiso calc R 1 . . H
C10 0.4638(7) 0.1627(5) 0.1596(3) 0.0851(18) Uani d . 1 . . C
H10 0.4616 0.1323 0.1173 0.102 Uiso calc R 1 . . H
C11 -0.2354(7) 0.1778(5) 0.0382(3) 0.0882(19) Uani d . 1 . . C
H11 -0.2253 0.1291 0.0702 0.106 Uiso calc R 1 . . H
C12 -0.3758(8) 0.1900(6) -0.0036(4) 0.096(2) Uani d . 1 . . C
H12 -0.4588 0.1505 0.0002 0.115 Uiso calc R 1 . . H
C13 -0.3901(8) 0.2608(6) -0.0503(4) 0.093(2) Uani d . 1 . . C
H13 -0.4841 0.2712 -0.0785 0.112 Uiso calc R 1 . . H
C14 -0.2657(7) 0.3171(5) -0.0558(3) 0.0806(17) Uani d . 1 . . C
H14 -0.2745 0.3659 -0.0878 0.097 Uiso calc R 1 . . H
C15 -0.1285(6) 0.3012(4) -0.0139(3) 0.0623(13) Uani d . 1 . . C
C16 0.0123(6) 0.3561(4) -0.0189(3) 0.0609(13) Uani d . 1 . . C
C17 0.0215(8) 0.4211(4) -0.0705(3) 0.0748(15) Uani d . 1 . . C
H17 -0.0647 0.4346 -0.1030 0.090 Uiso calc R 1 . . H
C18 0.1581(8) 0.4652(5) -0.0732(4) 0.0858(18) Uani d . 1 . . C
H18 0.1668 0.5080 -0.1084 0.103 Uiso calc R 1 . . H
C19 0.2817(8) 0.4467(5) -0.0245(4) 0.0875(19) Uani d . 1 . . C
H19 0.3754 0.4771 -0.0258 0.105 Uiso calc R 1 . . H
C20 0.2676(7) 0.3833(5) 0.0266(3) 0.0809(17) Uani d . 1 . . C
H20 0.3528 0.3714 0.0600 0.097 Uiso calc R 1 . . H
O1W 0.0588(6) 0.0765(3) 0.1299(2) 0.0969(14) Uani d . 1 . . O
O1 -0.0602(8) -0.0609(5) 0.3461(3) 0.143(2) Uani d . 1 . . O
O2 0.1623(7) 0.0054(6) 0.3175(4) 0.154(3) Uani d . 1 . . O
O3 -0.0567(8) -0.0071(5) 0.2362(3) 0.148(3) Uani d . 1 . . O
O4 -0.0477(8) 0.0961(5) 0.3257(5) 0.167(3) Uani d . 1 . . O
O5 0.2388(6) 0.1301(3) 0.0226(2) 0.0919(13) Uani d . 1 . . O
O6 0.2926(6) 0.0399(3) -0.0702(3) 0.0971(14) Uani d . 1 . . O
O7 0.2307(6) 0.1984(4) -0.0851(3) 0.1061(16) Uani d . 1 . . O
O8 0.0397(5) 0.0935(4) -0.0662(3) 0.1090(17) Uani d . 1 . . O

loop_
_atom_site_aniso_label
_atom_site_aniso_U_11
_atom_site_aniso_U_22
_atom_site_aniso_U_33
_atom_site_aniso_U_12
_atom_site_aniso_U_13
_atom_site_aniso_U_23
Mn1 0.0649(5) 0.0800(6) 0.0503(4) -0.0091(4) -0.0051(4) 0.0064(4)
Cl1 0.0688(8) 0.0875(10) 0.0599(7) -0.0109(7) -0.0005(6) -0.0076(7)
Cl2 0.0839(11) 0.1146(13) 0.0644(8) 0.0066(9) 0.0005(7) -0.0142(8)
N1 0.066(3) 0.074(3) 0.062(3) 0.001(2) 0.004(2) 0.004(2)
N2 0.063(3) 0.084(3) 0.056(2) -0.003(2) -0.004(2) 0.000(2)
N3 0.058(3) 0.085(3) 0.059(3) -0.013(2) -0.001(2) 0.006(2)
N4 0.065(3) 0.071(3) 0.058(2) -0.015(2) -0.001(2) 0.003(2)
C1 0.075(4) 0.095(4) 0.072(4) 0.005(3) 0.007(3) 0.005(3)
C2 0.089(5) 0.105(5) 0.097(5) 0.022(4) 0.019(4) 0.012(4)
C3 0.113(6) 0.105(5) 0.077(4) 0.020(5) 0.012(4) -0.012(4)
C4 0.097(5) 0.094(5) 0.064(3) 0.006(4) 0.002(3) -0.008(3)
C5 0.078(4) 0.065(3) 0.049(3) -0.006(3) 0.001(2) 0.002(2)
C6 0.070(3) 0.068(3) 0.047(3) -0.007(3) -0.007(2) 0.001(2)
C7 0.075(4) 0.101(4) 0.063(3) -0.002(3) -0.007(3) 0.000(3)
C8 0.078(4) 0.113(5) 0.058(3) 0.002(4) -0.012(3) 0.004(3)
C9 0.074(4) 0.110(5) 0.082(4) 0.012(4) 0.002(3) 0.007(4)
C10 0.072(4) 0.115(5) 0.064(3) 0.012(4) -0.004(3) -0.005(3)
C11 0.072(4) 0.108(5) 0.081(4) -0.026(4) -0.002(3) 0.018(4)
C12 0.069(4) 0.127(6) 0.087(4) -0.028(4) -0.002(3) 0.006(4)
C13 0.062(4) 0.123(6) 0.087(5) -0.003(4) -0.011(3) -0.006(4)
C14 0.070(4) 0.093(4) 0.074(4) 0.000(3) -0.004(3) 0.006(3)
C15 0.057(3) 0.071(3) 0.056(3) -0.003(2) 0.002(2) -0.002(2)
C16 0.064(3) 0.066(3) 0.051(3) 0.001(2) 0.003(2) 0.000(2)
C17 0.084(4) 0.074(4) 0.066(3) 0.001(3) 0.008(3) 0.007(3)
C18 0.098(5) 0.081(4) 0.080(4) -0.007(4) 0.017(4) 0.017(3)
C19 0.082(4) 0.087(4) 0.093(5) -0.026(4) 0.012(4) 0.006(4)
C20 0.071(4) 0.088(4) 0.079(4) -0.022(3) -0.003(3) -0.005(3)
O1W 0.129(4) 0.086(3) 0.071(3) -0.032(3) -0.002(3) 0.009(2)
O1 0.144(5) 0.190(6) 0.097(4) 0.024(5) 0.026(4) 0.050(4)
O2 0.085(4) 0.208(7) 0.169(6) -0.004(4) 0.014(4) -0.078(5)
O3 0.170(6) 0.205(7) 0.063(3) -0.080(5) -0.006(3) -0.011(4)
O4 0.139(5) 0.131(5) 0.215(8) 0.031(4) -0.028(5) -0.058(5)
O5 0.106(3) 0.117(3) 0.048(2) 0.011(3) -0.005(2) -0.012(2)
O6 0.098(3) 0.096(3) 0.097(3) 0.006(3) 0.016(3) -0.014(3)
O7 0.124(4) 0.103(4) 0.088(3) -0.014(3) 0.003(3) 0.030(3)
O8 0.070(3) 0.145(4) 0.110(4) -0.024(3) 0.007(3) -0.041(3)

loop_
_atom_type_symbol
_atom_type_description
_atom_type_scat_dispersion_real
_atom_type_scat_dispersion_imag
_atom_type_scat_source
C C 0.0181 0.0091 'International Tables Vol C Tables 4.2.6.8 and 6.1.1.4'
H H 0.0000 0.0000 'International Tables Vol C Tables 4.2.6.8 and 6.1.1.4'
N N 0.0311 0.0180 'International Tables Vol C Tables 4.2.6.8 and 6.1.1.4'
O O 0.0492 0.0322 'International Tables Vol C Tables 4.2.6.8 and 6.1.1.4'
Cl Cl 0.3639 0.7018 'International Tables Vol C Tables 4.2.6.8 and 6.1.1.4'
Mn Mn -0.5299 2.8052 'International Tables Vol C Tables 4.2.6.8 and 6.1.1.4'

loop_
_geom_angle_atom_site_label_1
_geom_angle_atom_site_label_2
_geom_angle_atom_site_label_3
_geom_angle
_geom_angle_publ_flag
O1W Mn1 N2 91.51(19) yes
O1W Mn1 N4 159.35(17) yes
N2 Mn1 N4 105.12(17) yes
O1W Mn1 N1 96.91(18) yes
N2 Mn1 N1 73.75(18) yes
N4 Mn1 N1 99.43(17) yes
O1W Mn1 N3 91.83(19) yes
N2 Mn1 N3 172.63(19) yes
N4 Mn1 N3 73.16(17) yes
N1 Mn1 N3 99.32(18) yes
O1W Mn1 O5 81.88(19) yes
N2 Mn1 O5 87.34(17) yes
N4 Mn1 O5 86.67(18) yes
N1 Mn1 O5 161.03(16) yes
N3 Mn1 O5 99.64(18) yes
O6 Cl1 O8 112.3(3) ?
O6 Cl1 O5 109.8(3) ?
O8 Cl1 O5 109.3(3) ?
O6 Cl1 O7 109.6(3) ?
O8 Cl1 O7 108.2(3) ?
O5 Cl1 O7 107.4(3) ?
O4 Cl2 O2 111.6(4) ?
O4 Cl2 O3 110.2(5) ?
O2 Cl2 O3 111.5(4) ?
O4 Cl2 O1 107.8(5) ?
O2 Cl2 O1 109.3(5) ?
O3 Cl2 O1 106.2(4) ?
C1 N1 C5 118.7(5) n
C1 N1 Mn1 125.0(4) yes
C5 N1 Mn1 116.1(4) yes
C10 N2 C6 118.5(5) n
C10 N2 Mn1 124.4(4) yes
C6 N2 Mn1 116.7(4) yes
C11 N3 C15 118.0(5) n
C11 N3 Mn1 124.5(4) yes
C15 N3 Mn1 117.4(3) yes
C20 N4 C16 118.2(5) n
C20 N4 Mn1 123.6(4) yes
C16 N4 Mn1 117.2(3) yes
N1 C1 C2 123.4(6) n
N1 C1 H1 118.3 ?
C2 C1 H1 118.3 ?
C3 C2 C1 118.0(7) ?
C3 C2 H2 121.0 ?
C1 C2 H2 121.0 ?
C2 C3 C4 119.7(7) ?
C2 C3 H3 120.1 ?
C4 C3 H3 120.1 ?
C3 C4 C5 119.9(7) ?
C3 C4 H4 120.0 ?
C5 C4 H4 120.0 ?
N1 C5 C4 120.3(6) n
N1 C5 C6 116.4(5) n
C4 C5 C6 123.3(5) ?
N2 C6 C7 120.3(6) n
N2 C6 C5 116.5(4) n
C7 C6 C5 123.1(5) ?
C8 C7 C6 120.1(6) ?
C8 C7 H7 119.9 ?
C6 C7 H7 119.9 ?
C7 C8 C9 120.1(6) ?
C7 C8 H8 119.9 ?
C9 C8 H8 119.9 ?
C8 C9 C10 117.7(7) ?
C8 C9 H9 121.1 ?
C10 C9 H9 121.1 ?
N2 C10 C9 123.2(6) n
N2 C10 H10 118.4 ?
C9 C10 H10 118.4 ?
N3 C11 C12 122.7(7) n
N3 C11 H11 118.6 ?
C12 C11 H11 118.6 ?
C13 C12 C11 118.5(7) ?
C13 C12 H12 120.8 ?
C11 C12 H12 120.8 ?
C12 C13 C14 119.7(6) ?
C12 C13 H13 120.2 ?
C14 C13 H13 120.2 ?
C15 C14 C13 119.6(6) ?
C15 C14 H14 120.2 ?
C13 C14 H14 120.2 ?
N3 C15 C14 121.4(5) n
N3 C15 C16 115.8(4) n
C14 C15 C16 122.7(5) ?
N4 C16 C17 121.3(5) n
N4 C16 C15 115.8(5) n
C17 C16 C15 122.9(5) ?
C18 C17 C16 119.1(6) ?
C18 C17 H17 120.5 ?
C16 C17 H17 120.5 ?
C19 C18 C17 119.8(6) ?
C19 C18 H18 120.1 ?
C17 C18 H18 120.1 ?
C18 C19 C20 119.5(6) ?
C18 C19 H19 120.3 ?
C20 C19 H19 120.3 ?
N4 C20 C19 122.1(6) n
N4 C20 H20 118.9 ?
C19 C20 H20 118.9 ?
Cl1 O5 Mn1 131.9(3) yes

loop_
_geom_bond_atom_site_label_1
_geom_bond_atom_site_label_2
_geom_bond_site_symmetry_2
_geom_bond_distance
_geom_bond_publ_flag
Mn1 O1W . 2.142(4) yes
Mn1 N2 . 2.222(5) yes
Mn1 N4 . 2.223(5) yes
Mn1 N1 . 2.227(5) yes
Mn1 N3 . 2.228(5) yes
Mn1 O5 . 2.289(5) yes
Cl1 O6 . 1.412(5) ?
Cl1 O8 . 1.418(5) ?
Cl1 O5 . 1.433(4) ?
Cl1 O7 . 1.433(5) ?
Cl2 O4 . 1.366(7) ?
Cl2 O2 . 1.378(6) ?
Cl2 O3 . 1.409(5) ?
Cl2 O1 . 1.448(7) ?
N1 C1 . 1.324(8) n
N1 C5 . 1.346(7) n
N2 C10 . 1.333(8) n
N2 C6 . 1.338(7) n
N3 C11 . 1.330(7) n
N3 C15 . 1.349(7) n
N4 C20 . 1.337(7) n
N4 C16 . 1.353(6) n
C1 C2 . 1.375(10) ?
C1 H1 . 0.9300 ?
C2 C3 . 1.355(11) ?
C2 H2 . 0.9300 ?
C3 C4 . 1.368(10) ?
C3 H3 . 0.9300 ?
C4 C5 . 1.378(8) ?
C4 H4 . 0.9300 ?
C5 C6 . 1.470(8) ?
C6 C7 . 1.389(7) ?
C7 C8 . 1.343(9) ?
C7 H7 . 0.9300 ?
C8 C9 . 1.362(9) ?
C8 H8 . 0.9300 ?
C9 C10 . 1.374(8) ?
C9 H9 . 0.9300 ?
C10 H10 . 0.9300 ?
C11 C12 . 1.380(9) ?
C11 H11 . 0.9300 ?
C12 C13 . 1.351(10) ?
C12 H12 . 0.9300 ?
C13 C14 . 1.367(10) ?
C13 H13 . 0.9300 ?
C14 C15 . 1.366(8) ?
C14 H14 . 0.9300 ?
C15 C16 . 1.474(7) ?
C16 C17 . 1.380(8) ?
C17 C18 . 1.356(9) ?
C17 H17 . 0.9300 ?
C18 C19 . 1.355(9) ?
C18 H18 . 0.9300 ?
C19 C20 . 1.364(9) ?
C19 H19 . 0.9300 ?
C20 H20 . 0.9300 ?
